data_1502922
loop_
_publ_author_name
'Dekorver, Kyle A.'
'Hsung, Richard P.'
'Lohse, Andrew G.'
'Zhang, Yu'

_publ_section_title
;
 A divergent mechanistic course of Pd(0)-catalyzed aza-Claisen
 rearrangement and aza-Rautenstrauch-type cyclization of N-allyl ynamides.
;
_journal_issue 8
_journal_name_full 'Organic letters'
_journal_page_first 1840
_journal_page_last 1843
_journal_paper_doi 10.1021/ol100446p
_journal_volume 12
_journal_year 2010
_chemical_formula_moiety 'C20 H30 N2 O4 S Si'
_chemical_formula_sum 'C20 H30 N2 O4 S Si'
_chemical_formula_weight 422.61
_chemical_name_common 08228a
_chemical_name_systematic
; 
 ? 
;
_space_group_IT_number 14
_symmetry_cell_setting monoclinic
_symmetry_space_group_name_Hall '-P 2ybc'
_symmetry_space_group_name_H-M 'P 1 21/c 1'
_atom_sites_solution_hydrogens geom
_atom_sites_solution_primary direct
_atom_sites_solution_secondary difmap
_audit_creation_method SHELXL-97
_cell_angle_alpha 90.00
_cell_angle_beta 105.150(1)
_cell_angle_gamma 90.00
_cell_formula_units_Z 4
_cell_length_a 21.8780(14)
_cell_length_b 8.1149(5)
_cell_length_c 12.6652(8)
_cell_measurement_reflns_used 2915
_cell_measurement_temperature 173(2)
_cell_measurement_theta_max 27.48
_cell_measurement_theta_min 2.69
_cell_volume 2170.4(2)
_computing_cell_refinement 'Bruker SMART'
_computing_data_collection 'Bruker SMART'
_computing_data_reduction 'Bruker SAINT'
_computing_molecular_graphics 'Bruker SHELXTL'
_computing_publication_material 'Bruker SHELXTL'
_computing_structure_refinement 'Bruker SHELXTL'
_computing_structure_solution 'Bruker SHELXTL'
_diffrn_ambient_temperature 173(2)
_diffrn_measured_fraction_theta_full 0.990
_diffrn_measured_fraction_theta_max 0.990
_diffrn_measurement_device_type 'CCD area detector'
_diffrn_measurement_method 'phi and omega scans'
_diffrn_radiation_monochromator graphite
_diffrn_radiation_source 'sealed tube'
_diffrn_radiation_type MoK\a
_diffrn_radiation_wavelength 0.71073
_diffrn_reflns_av_R_equivalents 0.0353
_diffrn_reflns_av_sigmaI/netI 0.0257
_diffrn_reflns_limit_h_max 27
_diffrn_reflns_limit_h_min -28
_diffrn_reflns_limit_k_max 10
_diffrn_reflns_limit_k_min 0
_diffrn_reflns_limit_l_max 16
_diffrn_reflns_limit_l_min 0
_diffrn_reflns_number 25162
_diffrn_reflns_theta_full 27.49
_diffrn_reflns_theta_max 27.49
_diffrn_reflns_theta_min 1.93
_exptl_absorpt_coefficient_mu 0.232
_exptl_absorpt_correction_T_max 0.9507
_exptl_absorpt_correction_T_min 0.8927
_exptl_absorpt_correction_type multi-scan
_exptl_absorpt_process_details 'SADABS (Sheldrick, 2003)'
_exptl_crystal_colour Colorless
_exptl_crystal_density_diffrn 1.293
_exptl_crystal_density_method 'not measured'
_exptl_crystal_description Needle
_exptl_crystal_F_000 904
_exptl_crystal_size_max 0.50
_exptl_crystal_size_mid 0.25
_exptl_crystal_size_min 0.22
_refine_diff_density_max 0.416
_refine_diff_density_min -0.312
_refine_diff_density_rms 0.047
_refine_ls_extinction_method none
_refine_ls_goodness_of_fit_ref 1.049
_refine_ls_hydrogen_treatment constr
_refine_ls_matrix_type full
_refine_ls_number_parameters 259
_refine_ls_number_reflns 4948
_refine_ls_number_restraints 0
_refine_ls_restrained_S_all 1.049
_refine_ls_R_factor_all 0.0437
_refine_ls_R_factor_gt 0.0344
_refine_ls_shift/su_max 0.001
_refine_ls_shift/su_mean 0.000
_refine_ls_structure_factor_coef Fsqd
_refine_ls_weighting_details 'calc w=1/[\s^2^(Fo^2^)+(0.0478P)^2^+0.8115P] where P=(Fo^2^+2Fc^2^)/3'
_refine_ls_weighting_scheme calc
_refine_ls_wR_factor_gt 0.0906
_refine_ls_wR_factor_ref 0.0946
_reflns_number_gt 4071
_reflns_number_total 4948
_reflns_threshold_expression >2sigma(I)
_cod_data_source_file ol100446p_si_003.cif
_cod_data_source_block 08228a
_cod_depositor_comments
;
The following automatic conversions were performed:

'_symmetry_cell_setting' value 'Monoclinic' changed to 'monoclinic'
according to /home/saulius/struct/CIF-dictionaries/cif_core.dic
dictionary named 'cif_core.dic' version 2.4.2 from
2011-04-26.

'_exptl_absorpt_correction_type' value 'Multi-scan'
changed to 'multi-scan' according to
/home/saulius/struct/CIF-dictionaries/cif_core.dic dictionary named
'cif_core.dic' version 2.4.2 from 2011-04-26.

Automatic conversion script
Id: cif_fix_values 1715 2011-07-08 13:25:40Z adriana 
;
_cod_original_sg_symbol_H-M P2(1)/c
_cod_database_code 1502922

loop_
_symmetry_equiv_pos_as_xyz
'x, y, z'
'-x, y+1/2, -z+1/2'
'-x, -y, -z'
'x, -y-1/2, z-1/2'

loop_
_atom_site_label
_atom_site_type_symbol
_atom_site_fract_x
_atom_site_fract_y
_atom_site_fract_z
_atom_site_U_iso_or_equiv
_atom_site_adp_type
_atom_site_occupancy
_atom_site_symmetry_multiplicity
_atom_site_calc_flag
_atom_site_refinement_flags
Si1 Si 0.163622(17) 0.53686(5) 0.71507(3) 0.02017(10) Uani 1 1 d .
C1 C 0.18238(7) 0.39752(19) 0.83891(13) 0.0283(3) Uani 1 1 d .
H1A H 0.1419 0.3420 0.8412 0.034 Uiso 1 1 calc R
C2 C 0.20518(11) 0.4944(3) 0.94594(15) 0.0504(5) Uani 1 1 d .
H2A H 0.2137 0.4179 1.0079 0.076 Uiso 1 1 calc R
H2B H 0.1724 0.5730 0.9526 0.076 Uiso 1 1 calc R
H2C H 0.2441 0.5542 0.9457 0.076 Uiso 1 1 calc R
C3 C 0.22976(9) 0.2616(2) 0.83383(16) 0.0440(5) Uani 1 1 d .
H3A H 0.2340 0.1872 0.8963 0.066 Uiso 1 1 calc R
H3B H 0.2710 0.3109 0.8363 0.066 Uiso 1 1 calc R
H3C H 0.2147 0.1994 0.7656 0.066 Uiso 1 1 calc R
C4 C 0.14215(7) 0.41018(19) 0.58565(13) 0.0262(3) Uani 1 1 d .
H4A H 0.1790 0.3354 0.5893 0.031 Uiso 1 1 calc R
C5 C 0.13397(10) 0.5115(2) 0.48062(14) 0.0416(4) Uani 1 1 d .
H5A H 0.1287 0.4369 0.4180 0.062 Uiso 1 1 calc R
H5B H 0.1715 0.5803 0.4866 0.062 Uiso 1 1 calc R
H5C H 0.0965 0.5819 0.4702 0.062 Uiso 1 1 calc R
C6 C 0.08493(9) 0.2976(3) 0.57709(18) 0.0495(5) Uani 1 1 d .
H6A H 0.0797 0.2251 0.5135 0.074 Uiso 1 1 calc R
H6B H 0.0468 0.3649 0.5687 0.074 Uiso 1 1 calc R
H6C H 0.0916 0.2308 0.6436 0.074 Uiso 1 1 calc R
C7 C 0.10154(7) 0.69053(19) 0.73156(14) 0.0284(3) Uani 1 1 d .
H7A H 0.1227 0.7598 0.7961 0.034 Uiso 1 1 calc R
C8 C 0.07908(9) 0.8113(2) 0.63631(17) 0.0420(4) Uani 1 1 d .
H8A H 0.0547 0.9002 0.6583 0.063 Uiso 1 1 calc R
H8B H 0.0523 0.7530 0.5732 0.063 Uiso 1 1 calc R
H8C H 0.1159 0.8580 0.6165 0.063 Uiso 1 1 calc R
C9 C 0.04426(9) 0.6115(3) 0.7609(2) 0.0515(6) Uani 1 1 d .
H9A H 0.0169 0.6982 0.7771 0.077 Uiso 1 1 calc R
H9B H 0.0590 0.5407 0.8252 0.077 Uiso 1 1 calc R
H9C H 0.0204 0.5453 0.6990 0.077 Uiso 1 1 calc R
C10 C 0.23543(6) 0.66365(17) 0.71278(11) 0.0205(3) Uani 1 1 d .
C11 C 0.24495(7) 0.82260(19) 0.74348(13) 0.0264(3) Uani 1 1 d .
H11A H 0.2151 0.8842 0.7699 0.032 Uiso 1 1 calc R
C12 C 0.30569(7) 0.89470(18) 0.73290(13) 0.0270(3) Uani 1 1 d .
H12A H 0.3339 0.9222 0.8055 0.032 Uiso 1 1 calc R
H12B H 0.2981 0.9953 0.6871 0.032 Uiso 1 1 calc R
C13 C 0.33403(7) 0.75745(18) 0.67778(12) 0.0242(3) Uani 1 1 d .
H13A H 0.3336 0.7883 0.6019 0.029 Uiso 1 1 calc R
H13B H 0.3782 0.7337 0.7191 0.029 Uiso 1 1 calc R
C14 C 0.29183(6) 0.61058(17) 0.67876(11) 0.0192(3) Uani 1 1 d .
N1 N 0.29936(5) 0.45688(15) 0.65620(10) 0.0216(3) Uani 1 1 d .
S1 S 0.363326(16) 0.39670(4) 0.62122(3) 0.02140(10) Uani 1 1 d .
O1 O 0.34991(5) 0.23293(14) 0.57875(9) 0.0292(3) Uani 1 1 d .
O2 O 0.38530(5) 0.51557(14) 0.55507(9) 0.0283(2) Uani 1 1 d .
C15 C 0.42186(6) 0.37592(17) 0.74753(11) 0.0198(3) Uani 1 1 d .
C16 C 0.41163(7) 0.26038(18) 0.82218(12) 0.0230(3) Uani 1 1 d .
H16A H 0.3729 0.2008 0.8073 0.028 Uiso 1 1 calc R
C17 C 0.45786(7) 0.23257(18) 0.91781(12) 0.0232(3) Uani 1 1 d .
H17A H 0.4518 0.1538 0.9696 0.028 Uiso 1 1 calc R
C18 C 0.51340(6) 0.32267(17) 0.93626(11) 0.0203(3) Uani 1 1 d .
C19 C 0.52459(7) 0.43965(18) 0.86409(12) 0.0223(3) Uani 1 1 d .
H19A H 0.5631 0.5000 0.8799 0.027 Uiso 1 1 calc R
C20 C 0.47783(7) 0.46637(18) 0.76776(12) 0.0221(3) Uani 1 1 d .
H20A H 0.4840 0.5455 0.7162 0.027 Uiso 1 1 calc R
N2 N 0.56232(6) 0.29175(16) 1.03897(10) 0.0247(3) Uani 1 1 d .
O3 O 0.55038(5) 0.19003(15) 1.10256(9) 0.0336(3) Uani 1 1 d .
O4 O 0.61197(5) 0.36995(15) 1.05640(9) 0.0331(3) Uani 1 1 d .

loop_
_atom_site_aniso_label
_atom_site_aniso_U_11
_atom_site_aniso_U_22
_atom_site_aniso_U_33
_atom_site_aniso_U_23
_atom_site_aniso_U_13
_atom_site_aniso_U_12
Si1 0.01745(19) 0.0184(2) 0.0260(2) -0.00164(15) 0.00807(15) -0.00109(14)
C1 0.0295(8) 0.0269(8) 0.0309(8) 0.0035(6) 0.0119(6) -0.0016(6)
C2 0.0730(15) 0.0479(12) 0.0285(9) 0.0023(8) 0.0098(9) -0.0025(10)
C3 0.0491(11) 0.0395(10) 0.0463(11) 0.0167(9) 0.0175(9) 0.0150(9)
C4 0.0225(7) 0.0245(7) 0.0318(8) -0.0062(6) 0.0075(6) -0.0028(6)
C5 0.0526(11) 0.0416(10) 0.0282(9) -0.0059(8) 0.0067(8) 0.0036(9)
C6 0.0419(11) 0.0509(12) 0.0564(12) -0.0210(10) 0.0139(9) -0.0232(9)
C7 0.0221(7) 0.0267(8) 0.0399(9) -0.0044(7) 0.0145(6) 0.0002(6)
C8 0.0324(9) 0.0373(10) 0.0573(12) 0.0044(9) 0.0134(8) 0.0142(8)
C9 0.0320(10) 0.0468(12) 0.0875(16) 0.0002(11) 0.0367(11) 0.0022(8)
C10 0.0181(6) 0.0203(7) 0.0234(7) -0.0001(6) 0.0060(5) 0.0005(5)
C11 0.0240(7) 0.0225(7) 0.0342(8) -0.0035(6) 0.0100(6) -0.0001(6)
C12 0.0241(7) 0.0206(7) 0.0355(8) -0.0016(6) 0.0063(6) -0.0043(6)
C13 0.0200(7) 0.0241(7) 0.0292(8) 0.0005(6) 0.0077(6) -0.0049(6)
C14 0.0171(6) 0.0220(7) 0.0178(6) 0.0010(5) 0.0035(5) -0.0011(5)
N1 0.0177(6) 0.0220(6) 0.0271(6) -0.0004(5) 0.0092(5) 0.0004(5)
S1 0.01909(17) 0.02332(19) 0.02303(18) -0.00175(14) 0.00773(13) 0.00165(13)
O1 0.0268(5) 0.0283(6) 0.0317(6) -0.0101(5) 0.0064(5) 0.0014(4)
O2 0.0273(5) 0.0346(6) 0.0261(5) 0.0049(5) 0.0128(4) 0.0045(5)
C15 0.0177(6) 0.0198(7) 0.0234(7) -0.0020(5) 0.0080(5) 0.0021(5)
C16 0.0201(7) 0.0203(7) 0.0308(8) -0.0010(6) 0.0103(6) -0.0034(5)
C17 0.0265(7) 0.0209(7) 0.0250(7) 0.0002(6) 0.0120(6) -0.0015(6)
C18 0.0205(7) 0.0210(7) 0.0205(7) -0.0028(5) 0.0073(5) 0.0026(5)
C19 0.0181(6) 0.0210(7) 0.0300(8) -0.0024(6) 0.0104(6) -0.0017(5)
C20 0.0210(7) 0.0213(7) 0.0271(7) 0.0012(6) 0.0117(6) -0.0010(5)
N2 0.0262(6) 0.0243(6) 0.0243(6) -0.0042(5) 0.0081(5) 0.0028(5)
O3 0.0367(6) 0.0381(7) 0.0253(6) 0.0073(5) 0.0071(5) -0.0007(5)
O4 0.0263(6) 0.0373(6) 0.0329(6) -0.0030(5) 0.0027(5) -0.0056(5)

loop_
_atom_type_symbol
_atom_type_description
_atom_type_scat_dispersion_real
_atom_type_scat_dispersion_imag
_atom_type_scat_source
C C 0.0033 0.0016 'International Tables Vol C Tables 4.2.6.8 and 6.1.1.4'
H H 0.0000 0.0000 'International Tables Vol C Tables 4.2.6.8 and 6.1.1.4'
N N 0.0061 0.0033 'International Tables Vol C Tables 4.2.6.8 and 6.1.1.4'
O O 0.0106 0.0060 'International Tables Vol C Tables 4.2.6.8 and 6.1.1.4'
Si Si 0.0817 0.0704 'International Tables Vol C Tables 4.2.6.8 and 6.1.1.4'
S S 0.1246 0.1234 'International Tables Vol C Tables 4.2.6.8 and 6.1.1.4'

loop_
_geom_angle_atom_site_label_1
_geom_angle_atom_site_label_2
_geom_angle_atom_site_label_3
_geom_angle
C10 Si1 C4 107.66(6)
C10 Si1 C1 109.78(7)
C4 Si1 C1 110.23(7)
C10 Si1 C7 105.47(7)
C4 Si1 C7 115.55(7)
C1 Si1 C7 107.98(7)
C3 C1 C2 109.88(16)
C3 C1 Si1 113.57(11)
C2 C1 Si1 112.14(12)
C3 C1 H1A 106.9
C2 C1 H1A 106.9
Si1 C1 H1A 106.9
C1 C2 H2A 109.5
C1 C2 H2B 109.5
H2A C2 H2B 109.5
C1 C2 H2C 109.5
H2A C2 H2C 109.5
H2B C2 H2C 109.5
C1 C3 H3A 109.5
C1 C3 H3B 109.5
H3A C3 H3B 109.5
C1 C3 H3C 109.5
H3A C3 H3C 109.5
H3B C3 H3C 109.5
C6 C4 C5 110.52(15)
C6 C4 Si1 113.57(12)
C5 C4 Si1 114.05(11)
C6 C4 H4A 106.0
C5 C4 H4A 106.0
Si1 C4 H4A 106.0
C4 C5 H5A 109.5
C4 C5 H5B 109.5
H5A C5 H5B 109.5
C4 C5 H5C 109.5
H5A C5 H5C 109.5
H5B C5 H5C 109.5
C4 C6 H6A 109.5
C4 C6 H6B 109.5
H6A C6 H6B 109.5
C4 C6 H6C 109.5
H6A C6 H6C 109.5
H6B C6 H6C 109.5
C8 C7 C9 110.06(15)
C8 C7 Si1 115.20(11)
C9 C7 Si1 113.90(12)
C8 C7 H7A 105.6
C9 C7 H7A 105.6
Si1 C7 H7A 105.6
C7 C8 H8A 109.5
C7 C8 H8B 109.5
H8A C8 H8B 109.5
C7 C8 H8C 109.5
H8A C8 H8C 109.5
H8B C8 H8C 109.5
C7 C9 H9A 109.5
C7 C9 H9B 109.5
H9A C9 H9B 109.5
C7 C9 H9C 109.5
H9A C9 H9C 109.5
H9B C9 H9C 109.5
C11 C10 C14 106.61(12)
C11 C10 Si1 125.79(11)
C14 C10 Si1 127.59(11)
C10 C11 C12 115.11(13)
C10 C11 H11A 122.4
C12 C11 H11A 122.4
C11 C12 C13 103.45(12)
C11 C12 H12A 111.1
C13 C12 H12A 111.1
C11 C12 H12B 111.1
C13 C12 H12B 111.1
H12A C12 H12B 109.0
C14 C13 C12 104.44(11)
C14 C13 H13A 110.9
C12 C13 H13A 110.9
C14 C13 H13B 110.9
C12 C13 H13B 110.9
H13A C13 H13B 108.9
N1 C14 C10 120.58(12)
N1 C14 C13 130.01(13)
C10 C14 C13 109.41(12)
C14 N1 S1 120.58(10)
O1 S1 O2 117.97(7)
O1 S1 N1 105.68(6)
O2 S1 N1 113.20(6)
O1 S1 C15 106.15(7)
O2 S1 C15 108.40(7)
N1 S1 C15 104.41(6)
C16 C15 C20 121.35(13)
C16 C15 S1 118.03(11)
C20 C15 S1 120.52(11)
C17 C16 C15 119.75(13)
C17 C16 H16A 120.1
C15 C16 H16A 120.1
C16 C17 C18 118.15(13)
C16 C17 H17A 120.9
C18 C17 H17A 120.9
C19 C18 C17 123.36(13)
C19 C18 N2 119.13(13)
C17 C18 N2 117.50(13)
C18 C19 C20 118.07(13)
C18 C19 H19A 121.0
C20 C19 H19A 121.0
C19 C20 C15 119.32(13)
C19 C20 H20A 120.3
C15 C20 H20A 120.3
O4 N2 O3 124.03(13)
O4 N2 C18 118.37(12)
O3 N2 C18 117.60(12)

loop_
_geom_bond_atom_site_label_1
_geom_bond_atom_site_label_2
_geom_bond_distance
Si1 C10 1.8845(14)
Si1 C4 1.8872(16)
Si1 C1 1.8896(16)
Si1 C7 1.8952(15)
C1 C3 1.527(2)
C1 C2 1.533(2)
C1 H1A 1.0000
C2 H2A 0.9800
C2 H2B 0.9800
C2 H2C 0.9800
C3 H3A 0.9800
C3 H3B 0.9800
C3 H3C 0.9800
C4 C6 1.530(2)
C4 C5 1.534(2)
C4 H4A 1.0000
C5 H5A 0.9800
C5 H5B 0.9800
C5 H5C 0.9800
C6 H6A 0.9800
C6 H6B 0.9800
C6 H6C 0.9800
C7 C8 1.532(2)
C7 C9 1.537(2)
C7 H7A 1.0000
C8 H8A 0.9800
C8 H8B 0.9800
C8 H8C 0.9800
C9 H9A 0.9800
C9 H9B 0.9800
C9 H9C 0.9800
C10 C11 1.348(2)
C10 C14 1.4736(18)
C11 C12 1.490(2)
C11 H11A 0.9500
C12 C13 1.529(2)
C12 H12A 0.9900
C12 H12B 0.9900
C13 C14 1.5097(19)
C13 H13A 0.9900
C13 H13B 0.9900
C14 N1 1.2997(18)
N1 S1 1.6485(12)
S1 O1 1.4350(11)
S1 O2 1.4401(11)
S1 C15 1.7767(14)
C15 C16 1.391(2)
C15 C20 1.3928(19)
C16 C17 1.379(2)
C16 H16A 0.9500
C17 C18 1.385(2)
C17 H17A 0.9500
C18 C19 1.383(2)
C18 N2 1.4742(18)
C19 C20 1.389(2)
C19 H19A 0.9500
C20 H20A 0.9500
N2 O4 1.2271(16)
N2 O3 1.2281(17)

loop_
_geom_torsion_atom_site_label_1
_geom_torsion_atom_site_label_2
_geom_torsion_atom_site_label_3
_geom_torsion_atom_site_label_4
_geom_torsion
C10 Si1 C1 C3 -68.26(14)
C4 Si1 C1 C3 50.17(14)
C7 Si1 C1 C3 177.24(13)
C10 Si1 C1 C2 57.06(14)
C4 Si1 C1 C2 175.49(13)
C7 Si1 C1 C2 -57.44(14)
C10 Si1 C4 C6 178.92(13)
C1 Si1 C4 C6 59.20(15)
C7 Si1 C4 C6 -63.54(15)
C10 Si1 C4 C5 -53.24(13)
C1 Si1 C4 C5 -172.97(12)
C7 Si1 C4 C5 64.30(13)
C10 Si1 C7 C8 64.32(14)
C4 Si1 C7 C8 -54.44(14)
C1 Si1 C7 C8 -178.36(12)
C10 Si1 C7 C9 -167.13(14)
C4 Si1 C7 C9 74.11(15)
C1 Si1 C7 C9 -49.81(15)
C4 Si1 C10 C11 138.53(14)
C1 Si1 C10 C11 -101.46(14)
C7 Si1 C10 C11 14.63(15)
C4 Si1 C10 C14 -42.04(14)
C1 Si1 C10 C14 77.97(14)
C7 Si1 C10 C14 -165.93(12)
C14 C10 C11 C12 0.91(18)
Si1 C10 C11 C12 -179.56(11)
C10 C11 C12 C13 5.26(18)
C11 C12 C13 C14 -8.82(15)
C11 C10 C14 N1 172.34(13)
Si1 C10 C14 N1 -7.2(2)
C11 C10 C14 C13 -6.98(16)
Si1 C10 C14 C13 173.50(10)
C12 C13 C14 N1 -169.28(15)
C12 C13 C14 C10 9.95(15)
C10 C14 N1 S1 -178.42(10)
C13 C14 N1 S1 0.7(2)
C14 N1 S1 O1 -167.25(11)
C14 N1 S1 O2 -36.69(14)
C14 N1 S1 C15 81.00(12)
O1 S1 C15 C16 -49.21(12)
O2 S1 C15 C16 -176.87(11)
N1 S1 C15 C16 62.19(12)
O1 S1 C15 C20 127.14(12)
O2 S1 C15 C20 -0.51(13)
N1 S1 C15 C20 -121.45(12)
C20 C15 C16 C17 -0.8(2)
S1 C15 C16 C17 175.55(11)
C15 C16 C17 C18 0.3(2)
C16 C17 C18 C19 0.5(2)
C16 C17 C18 N2 179.89(12)
C17 C18 C19 C20 -0.7(2)
N2 C18 C19 C20 179.88(12)
C18 C19 C20 C15 0.2(2)
C16 C15 C20 C19 0.5(2)
S1 C15 C20 C19 -175.71(11)
C19 C18 N2 O4 -0.90(19)
C17 C18 N2 O4 179.65(13)
C19 C18 N2 O3 178.29(13)
C17 C18 N2 O3 -1.16(19)
